data_7703955
loop_
_publ_author_name
'Anjana, S. S.'
'Varghese, B.'
'Murthy, Narasimha N.'

_publ_section_title
;
 Coligand modulated oxidative O-demethylation of a methyl ether appended
 tetradentate N-ligand in Co(ii) complexes.
;
_journal_issue 10
_journal_name_full 'Dalton transactions (Cambridge, England : 2003)'
_journal_page_first 3187
_journal_page_last 3197
_journal_paper_doi 10.1039/c9dt04609g
_journal_volume 49
_journal_year 2020
_chemical_formula_sum 'C19 H25 Cl2 Co N3 O12'
_chemical_formula_weight 617.25
_space_group_crystal_system monoclinic
_space_group_IT_number 14
_space_group_name_Hall '-P 2ybc'
_space_group_name_H-M_alt 'P 1 21/c 1'
_atom_sites_solution_hydrogens mixed
_audit_creation_method SHELXL-2017/1
_audit_update_record
;
2019-05-30 deposited with the CCDC.	2020-01-09 downloaded from the CCDC.
;
_cell_angle_alpha 90
_cell_angle_beta 112.981(2)
_cell_angle_gamma 90
_cell_formula_units_Z 4
_cell_length_a 10.8936(5)
_cell_length_b 19.2866(10)
_cell_length_c 13.2468(6)
_cell_measurement_reflns_used 6788
_cell_measurement_temperature 293(2)
_cell_measurement_theta_max 24.6
_cell_measurement_theta_min 2.8
_cell_volume 2562.3(2)
_computing_cell_refinement 'APEXII/SAINT (Bruker, 2012)'
_computing_data_collection 'APEXII (Bruker, 2012)'
_computing_data_reduction 'SAINT/XPREP (Bruker, 2012)'
_computing_molecular_graphics 'ORTEP3 (Farrugia, 2012) and Mercury (Macrae et al., 2006)'
_computing_publication_material 'SHELXL-2017/1 (Sheldrick, 2017)'
_computing_structure_refinement 'SHELXL-2017/1 (Sheldrick, 2017)'
_computing_structure_solution 'SHELXT (Sheldrick, 2015)'
_diffrn_ambient_temperature 293(2)
_diffrn_measured_fraction_theta_full 0.998
_diffrn_measured_fraction_theta_max 0.998
_diffrn_measurement_device_type 'Bruker axs kappa apex2 CCD Diffractometer'
_diffrn_measurement_method '\w and \f scan'
_diffrn_radiation_type MoK\a
_diffrn_radiation_wavelength 0.71073
_diffrn_reflns_av_R_equivalents 0.0356
_diffrn_reflns_av_unetI/netI 0.0258
_diffrn_reflns_Laue_measured_fraction_full 0.998
_diffrn_reflns_Laue_measured_fraction_max 0.998
_diffrn_reflns_limit_h_max 13
_diffrn_reflns_limit_h_min -13
_diffrn_reflns_limit_k_max 23
_diffrn_reflns_limit_k_min -23
_diffrn_reflns_limit_l_max 15
_diffrn_reflns_limit_l_min -13
_diffrn_reflns_number 31784
_diffrn_reflns_point_group_measured_fraction_full 0.998
_diffrn_reflns_point_group_measured_fraction_max 0.998
_diffrn_reflns_theta_full 25.129
_diffrn_reflns_theta_max 25.129
_diffrn_reflns_theta_min 2.112
_diffrn_source 'Sealed tube'
_exptl_absorpt_coefficient_mu 0.944
_exptl_absorpt_correction_T_max 0.75
_exptl_absorpt_correction_T_min 0.68
_exptl_absorpt_correction_type multi-scan
_exptl_absorpt_process_details 'SADABS (Bruker, 2004)'
_exptl_crystal_colour 'pale pink'
_exptl_crystal_density_diffrn 1.600
_exptl_crystal_description block
_exptl_crystal_F_000 1268
_exptl_crystal_size_max 0.350
_exptl_crystal_size_mid 0.300
_exptl_crystal_size_min 0.250
_refine_diff_density_max 0.585
_refine_diff_density_min -0.420
_refine_diff_density_rms 0.061
_refine_ls_extinction_method none
_refine_ls_goodness_of_fit_ref 1.083
_refine_ls_hydrogen_treatment mixed
_refine_ls_matrix_type full
_refine_ls_number_parameters 430
_refine_ls_number_reflns 4555
_refine_ls_number_restraints 582
_refine_ls_restrained_S_all 1.180
_refine_ls_R_factor_all 0.0657
_refine_ls_R_factor_gt 0.0401
_refine_ls_shift/su_max 0.001
_refine_ls_shift/su_mean 0.000
_refine_ls_structure_factor_coef Fsqd
_refine_ls_weighting_details 'w=1/[\s^2^(Fo^2^)+(0.0575P)^2^+2.3025P] where P=(Fo^2^+2Fc^2^)/3'
_refine_ls_weighting_scheme calc
_refine_ls_wR_factor_gt 0.1019
_refine_ls_wR_factor_ref 0.1233
_reflns_Friedel_coverage 0.000
_reflns_number_gt 3409
_reflns_number_total 4555
_reflns_threshold_expression 'I > 2\s(I)'
_cod_data_source_file c9dt04609g2.cif
_cod_data_source_block ANJANA
_cod_original_sg_symbol_H-M 'P 21/c'
_cod_database_code 7703955
_shelx_shelxl_version_number 2017/1
_shelx_space_group_comment
;
The symmetry employed for this shelxl refinement is uniquely defined
by the following loop, which should always be used as a source of
symmetry information in preference to the above space-group names.
They are only intended as comments.
;
_shelx_estimated_absorpt_t_min 0.733
_shelx_estimated_absorpt_t_max 0.798

loop_
_space_group_symop_operation_xyz
'x, y, z'
'-x, y+1/2, -z+1/2'
'-x, -y, -z'
'x, -y-1/2, z-1/2'

loop_
_atom_site_label
_atom_site_type_symbol
_atom_site_fract_x
_atom_site_fract_y
_atom_site_fract_z
_atom_site_U_iso_or_equiv
_atom_site_adp_type
_atom_site_occupancy
_atom_site_site_symmetry_order
_atom_site_calc_flag
_atom_site_refinement_flags_posn
_atom_site_refinement_flags_adp
_atom_site_refinement_flags_occupancy
_atom_site_disorder_assembly
_atom_site_disorder_group
C1 C 0.7357(4) 0.0895(2) 0.4867(3) 0.0551(9) Uani 1 1 d . . . . .
H1 H 0.826272 0.080456 0.508248 0.066 Uiso 1 1 calc R U . . .
C2 C 0.6461(5) 0.0469(2) 0.4115(3) 0.0694(12) Uani 1 1 d . . . . .
H2 H 0.674703 0.009383 0.382160 0.083 Uiso 1 1 calc R U . . .
C3 C 0.5139(5) 0.0605(3) 0.3805(4) 0.0882(15) Uani 1 1 d . . . . .
H3 H 0.450944 0.032490 0.328790 0.106 Uiso 1 1 calc R U . . .
C4 C 0.4730(4) 0.1156(2) 0.4254(4) 0.0716(12) Uani 1 1 d . . . . .
H4 H 0.382852 0.125091 0.405208 0.086 Uiso 1 1 calc R U . . .
C5 C 0.5681(3) 0.15616(18) 0.5005(3) 0.0450(8) Uani 1 1 d . . . . .
C6 C 0.5336(3) 0.21790(19) 0.5538(3) 0.0471(8) Uani 1 1 d . . . . .
H6A H 0.541520 0.260010 0.516753 0.057 Uiso 1 1 calc R U . . .
H6B H 0.442192 0.214112 0.547733 0.057 Uiso 1 1 calc R U . . .
C7 C 0.5864(3) 0.17179(17) 0.7367(3) 0.0406(7) Uani 1 1 d . . . . .
C8 C 0.4726(4) 0.1812(2) 0.7575(3) 0.0562(10) Uani 1 1 d . . . . .
H8 H 0.417914 0.219267 0.728055 0.067 Uiso 1 1 calc R U . . .
C9 C 0.4398(4) 0.1344(2) 0.8215(4) 0.0638(11) Uani 1 1 d . . . . .
H9 H 0.364209 0.141626 0.836422 0.077 Uiso 1 1 calc R U . . .
C10 C 0.5179(4) 0.0776(2) 0.8631(3) 0.0608(10) Uani 1 1 d . . . . .
H10 H 0.495061 0.045938 0.905811 0.073 Uiso 1 1 calc R U . . .
C11 C 0.6310(4) 0.06701(18) 0.8417(3) 0.0509(9) Uani 1 1 d . . . . .
H11 H 0.683942 0.028152 0.869713 0.061 Uiso 1 1 calc R U . . .
C12 C 0.6650(3) 0.11379(16) 0.7792(3) 0.0403(7) Uani 1 1 d . . . . .
C18 C 0.8891(4) 0.3416(2) 0.6105(3) 0.0547(9) Uani 1 1 d . . . . .
H18 H 0.951515 0.318937 0.590444 0.066 Uiso 1 1 calc R U . . .
C17 C 0.8821(4) 0.4123(2) 0.6049(3) 0.0651(11) Uani 1 1 d . . . . .
H17 H 0.940519 0.437313 0.583051 0.078 Uiso 1 1 calc R U . . .
C16 C 0.7886(4) 0.4461(2) 0.6317(4) 0.0683(11) Uani 1 1 d . . . . .
H16 H 0.782416 0.494237 0.627878 0.082 Uiso 1 1 calc R U . . .
C15 C 0.7043(4) 0.40823(19) 0.6643(3) 0.0576(10) Uani 1 1 d . . . . .
H15 H 0.638889 0.430148 0.681446 0.069 Uiso 1 1 calc R U . . .
C14 C 0.7179(3) 0.33659(18) 0.6714(3) 0.0458(8) Uani 1 1 d . . . . .
C13 C 0.6344(4) 0.29320(17) 0.7141(3) 0.0480(8) Uani 1 1 d . . . . .
H13A H 0.674057 0.292686 0.793603 0.058 Uiso 1 1 calc R U . . .
H13B H 0.545802 0.312977 0.691021 0.058 Uiso 1 1 calc R U . . .
C19 C 0.8577(4) 0.0464(2) 0.7897(4) 0.0688(11) Uani 1 1 d . . . . .
H19A H 0.894241 0.043745 0.868299 0.103 Uiso 1 1 calc R U . . .
H19B H 0.928962 0.048506 0.764269 0.103 Uiso 1 1 calc R U . . .
H19C H 0.804219 0.006032 0.759739 0.103 Uiso 1 1 calc R U . . .
N1 N 0.6983(3) 0.14404(15) 0.5307(2) 0.0447(7) Uani 1 1 d . . . . .
N2 N 0.6254(2) 0.22129(14) 0.6716(2) 0.0387(6) Uani 1 1 d . . . . .
N3 N 0.8083(3) 0.30352(15) 0.6441(2) 0.0460(7) Uani 1 1 d . . . . .
O1 O 0.7768(2) 0.10721(12) 0.7551(2) 0.0501(6) Uani 1 1 d . . . . .
O2 O 0.9290(3) 0.22316(15) 0.8432(2) 0.0598(7) Uani 1 1 d D . . . .
O3 O 0.9976(3) 0.17208(18) 0.6688(3) 0.0702(8) Uani 1 1 d D . . . .
Co1 Co 0.81974(4) 0.19673(2) 0.67421(4) 0.04121(16) Uani 1 1 d . . . . .
Cl1 Cl 0.09386(11) 0.10691(5) 0.44909(9) 0.0666(3) Uani 1 1 d D U . . .
O4 O -0.0355(7) 0.1363(5) 0.3960(7) 0.089(2) Uani 0.645(9) 1 d D U P A 1
O5 O 0.1155(10) 0.0537(4) 0.3923(5) 0.129(3) Uani 0.645(9) 1 d D U P A 1
O6 O 0.1075(6) 0.0845(3) 0.5558(4) 0.0846(19) Uani 0.645(9) 1 d D U P A 1
O7 O 0.1895(6) 0.1614(4) 0.4640(7) 0.122(3) Uani 0.645(9) 1 d D U P A 1
O4' O -0.0154(13) 0.1495(10) 0.4435(12) 0.089(4) Uani 0.355(9) 1 d D U P A 2
O5' O 0.0407(13) 0.0385(5) 0.4120(11) 0.110(4) Uani 0.355(9) 1 d D U P A 2
O6' O 0.1413(13) 0.1293(7) 0.3694(11) 0.124(4) Uani 0.355(9) 1 d D U P A 2
O7' O 0.1921(16) 0.1076(8) 0.5519(9) 0.159(6) Uani 0.355(9) 1 d D U P A 2
Cl2 Cl 0.23708(9) 0.37078(5) 0.54791(8) 0.0540(2) Uani 1 1 d D U . . .
O8 O 0.1213(6) 0.4004(5) 0.4794(8) 0.150(3) Uani 0.674(7) 1 d D U P B 1
O9 O 0.2478(8) 0.3804(4) 0.6582(4) 0.116(2) Uani 0.674(7) 1 d D U P B 1
O10 O 0.2268(9) 0.2990(3) 0.5329(8) 0.144(3) Uani 0.674(7) 1 d D U P B 1
O11 O 0.3466(8) 0.3962(6) 0.5353(9) 0.121(3) Uani 0.674(7) 1 d D U P B 1
O8' O 0.1609(11) 0.4238(6) 0.5603(13) 0.103(4) Uani 0.326(7) 1 d D U P B 2
O9' O 0.2748(15) 0.3198(8) 0.6188(14) 0.145(6) Uani 0.326(7) 1 d D U P B 2
O10' O 0.1783(13) 0.3497(8) 0.4370(9) 0.124(5) Uani 0.326(7) 1 d D U P B 2
O11' O 0.3585(14) 0.4064(9) 0.5526(16) 0.098(6) Uani 0.326(7) 1 d D U P B 2
O12 O 0.1964(4) 0.2580(2) 0.7745(3) 0.0879(10) Uani 1 1 d D . . . .
H2A H 0.991(4) 0.1971(18) 0.883(4) 0.102(13) Uiso 1 1 d D . . . .
H2B H 0.944(5) 0.2642(11) 0.865(4) 0.102(13) Uiso 1 1 d D . . . .
H3A H 1.060(4) 0.200(2) 0.700(4) 0.105(13) Uiso 1 1 d D . . . .
H3B H 1.013(5) 0.146(2) 0.625(4) 0.105(13) Uiso 1 1 d D . . . .
H12A H 0.208(8) 0.290(3) 0.736(5) 0.16(2) Uiso 1 1 d D . . . .
H12B H 0.186(7) 0.275(3) 0.829(4) 0.16(2) Uiso 1 1 d D . . . .

loop_
_atom_site_aniso_label
_atom_site_aniso_U_11
_atom_site_aniso_U_22
_atom_site_aniso_U_33
_atom_site_aniso_U_23
_atom_site_aniso_U_13
_atom_site_aniso_U_12
C1 0.057(2) 0.061(2) 0.049(2) -0.0009(18) 0.0223(18) 0.0092(18)
C2 0.080(3) 0.066(3) 0.057(3) -0.016(2) 0.021(2) 0.005(2)
C3 0.079(3) 0.089(4) 0.073(3) -0.034(3) 0.005(3) -0.005(3)
C4 0.045(2) 0.087(3) 0.064(3) -0.015(2) 0.002(2) 0.000(2)
C5 0.0395(18) 0.056(2) 0.0378(18) 0.0071(16) 0.0130(15) 0.0039(15)
C6 0.0350(17) 0.057(2) 0.047(2) 0.0090(16) 0.0138(15) 0.0061(15)
C7 0.0395(17) 0.0433(18) 0.0407(19) 0.0007(14) 0.0176(15) 0.0001(14)
C8 0.050(2) 0.061(2) 0.065(2) 0.0098(19) 0.0310(19) 0.0070(17)
C9 0.055(2) 0.074(3) 0.075(3) 0.007(2) 0.040(2) -0.005(2)
C10 0.065(3) 0.067(3) 0.057(2) 0.009(2) 0.031(2) -0.013(2)
C11 0.056(2) 0.044(2) 0.048(2) 0.0040(16) 0.0152(17) -0.0046(16)
C12 0.0373(17) 0.0419(18) 0.0380(17) -0.0020(14) 0.0108(14) -0.0017(14)
C18 0.044(2) 0.067(3) 0.052(2) 0.0081(18) 0.0182(17) -0.0058(18)
C17 0.059(2) 0.069(3) 0.059(3) 0.019(2) 0.014(2) -0.015(2)
C16 0.078(3) 0.049(2) 0.069(3) 0.016(2) 0.020(2) -0.002(2)
C15 0.065(2) 0.047(2) 0.059(2) 0.0075(18) 0.023(2) 0.0048(18)
C14 0.0451(19) 0.047(2) 0.0427(19) 0.0059(15) 0.0139(16) 0.0023(15)
C13 0.050(2) 0.0454(19) 0.056(2) -0.0007(16) 0.0282(17) 0.0045(15)
C19 0.063(3) 0.054(2) 0.091(3) 0.013(2) 0.032(2) 0.020(2)
N1 0.0406(16) 0.0534(17) 0.0415(16) -0.0009(13) 0.0175(13) 0.0025(13)
N2 0.0366(14) 0.0396(14) 0.0407(15) 0.0040(12) 0.0160(12) 0.0048(11)
N3 0.0399(15) 0.0507(17) 0.0467(16) 0.0031(13) 0.0163(13) -0.0018(13)
O1 0.0425(13) 0.0477(14) 0.0619(16) 0.0102(11) 0.0222(12) 0.0122(10)
O2 0.0568(16) 0.0613(17) 0.0503(16) -0.0056(13) 0.0090(13) -0.0007(13)
O3 0.0428(15) 0.093(2) 0.080(2) -0.0285(18) 0.0292(15) -0.0012(15)
Co1 0.0327(2) 0.0472(3) 0.0444(3) -0.0008(2) 0.0158(2) 0.00286(19)
Cl1 0.0733(7) 0.0620(6) 0.0738(7) 0.0080(5) 0.0387(6) 0.0144(5)
O4 0.070(4) 0.095(5) 0.098(6) 0.016(4) 0.029(3) 0.010(3)
O5 0.197(8) 0.117(6) 0.093(4) -0.022(4) 0.077(5) 0.045(6)
O6 0.093(4) 0.103(4) 0.064(3) 0.015(3) 0.038(3) 0.025(3)
O7 0.085(4) 0.127(5) 0.153(7) 0.011(5) 0.044(4) -0.039(4)
O4' 0.085(7) 0.093(8) 0.107(10) 0.012(8) 0.058(7) 0.024(6)
O5' 0.133(9) 0.076(7) 0.145(9) -0.008(6) 0.079(7) 0.007(6)
O6' 0.110(8) 0.153(10) 0.135(9) 0.020(8) 0.076(7) 0.000(7)
O7' 0.150(11) 0.152(11) 0.105(9) -0.015(8) -0.026(9) 0.037(9)
Cl2 0.0485(5) 0.0506(5) 0.0582(6) -0.0055(4) 0.0158(4) 0.0006(4)
O8 0.084(4) 0.192(8) 0.151(7) 0.069(6) 0.018(5) 0.050(5)
O9 0.165(6) 0.121(5) 0.069(4) -0.026(3) 0.054(4) -0.050(4)
O10 0.195(7) 0.075(4) 0.152(7) -0.037(4) 0.059(6) -0.023(4)
O11 0.082(5) 0.170(8) 0.137(7) 0.006(6) 0.072(5) -0.016(5)
O8' 0.068(6) 0.095(7) 0.155(10) -0.081(7) 0.052(7) -0.011(5)
O9' 0.140(10) 0.130(10) 0.142(11) 0.082(9) 0.029(9) 0.007(8)
O10' 0.099(8) 0.171(11) 0.085(8) -0.063(8) 0.019(6) -0.047(8)
O11' 0.076(9) 0.081(8) 0.125(10) -0.027(7) 0.027(8) -0.032(7)
O12 0.062(2) 0.098(3) 0.107(3) -0.005(2) 0.037(2) -0.0113(18)

loop_
_atom_type_symbol
_atom_type_description
_atom_type_scat_dispersion_real
_atom_type_scat_dispersion_imag
_atom_type_scat_source
C C 0.0033 0.0016 'International Tables Vol C Tables 4.2.6.8 and 6.1.1.4'
H H 0.0000 0.0000 'International Tables Vol C Tables 4.2.6.8 and 6.1.1.4'
N N 0.0061 0.0033 'International Tables Vol C Tables 4.2.6.8 and 6.1.1.4'
O O 0.0106 0.0060 'International Tables Vol C Tables 4.2.6.8 and 6.1.1.4'
Cl Cl 0.1484 0.1585 'International Tables Vol C Tables 4.2.6.8 and 6.1.1.4'
Co Co 0.3494 0.9721 'International Tables Vol C Tables 4.2.6.8 and 6.1.1.4'

loop_
_geom_angle_atom_site_label_1
_geom_angle_atom_site_label_2
_geom_angle_atom_site_label_3
_geom_angle
_geom_angle_site_symmetry_1
_geom_angle_site_symmetry_3
_geom_angle_publ_flag
N1 C1 C2 122.5(4) . . ?
N1 C1 H1 118.7 . . ?
C2 C1 H1 118.7 . . ?
C3 C2 C1 118.3(4) . . ?
C3 C2 H2 120.8 . . ?
C1 C2 H2 120.8 . . ?
C2 C3 C4 120.2(4) . . ?
C2 C3 H3 119.9 . . ?
C4 C3 H3 119.9 . . ?
C5 C4 C3 118.4(4) . . ?
C5 C4 H4 120.8 . . ?
C3 C4 H4 120.8 . . ?
N1 C5 C4 122.1(3) . . ?
N1 C5 C6 115.4(3) . . ?
C4 C5 C6 122.5(3) . . ?
N2 C6 C5 109.7(3) . . ?
N2 C6 H6A 109.7 . . ?
C5 C6 H6A 109.7 . . ?
N2 C6 H6B 109.7 . . ?
C5 C6 H6B 109.7 . . ?
H6A C6 H6B 108.2 . . ?
C8 C7 C12 119.0(3) . . ?
C8 C7 N2 121.6(3) . . ?
C12 C7 N2 119.4(3) . . ?
C9 C8 C7 120.3(4) . . ?
C9 C8 H8 119.8 . . ?
C7 C8 H8 119.8 . . ?
C10 C9 C8 120.3(4) . . ?
C10 C9 H9 119.9 . . ?
C8 C9 H9 119.9 . . ?
C9 C10 C11 120.0(3) . . ?
C9 C10 H10 120.0 . . ?
C11 C10 H10 120.0 . . ?
C12 C11 C10 120.0(3) . . ?
C12 C11 H11 120.0 . . ?
C10 C11 H11 120.0 . . ?
C11 C12 O1 123.4(3) . . ?
C11 C12 C7 120.4(3) . . ?
O1 C12 C7 116.2(3) . . ?
N3 C18 C17 122.1(4) . . ?
N3 C18 H18 119.0 . . ?
C17 C18 H18 119.0 . . ?
C16 C17 C18 119.5(4) . . ?
C16 C17 H17 120.2 . . ?
C18 C17 H17 120.2 . . ?
C17 C16 C15 119.1(4) . . ?
C17 C16 H16 120.4 . . ?
C15 C16 H16 120.4 . . ?
C16 C15 C14 119.1(4) . . ?
C16 C15 H15 120.4 . . ?
C14 C15 H15 120.4 . . ?
N3 C14 C15 121.8(3) . . ?
N3 C14 C13 117.1(3) . . ?
C15 C14 C13 121.1(3) . . ?
N2 C13 C14 109.8(3) . . ?
N2 C13 H13A 109.7 . . ?
C14 C13 H13A 109.7 . . ?
N2 C13 H13B 109.7 . . ?
C14 C13 H13B 109.7 . . ?
H13A C13 H13B 108.2 . . ?
O1 C19 H19A 109.5 . . ?
O1 C19 H19B 109.5 . . ?
H19A C19 H19B 109.5 . . ?
O1 C19 H19C 109.5 . . ?
H19A C19 H19C 109.5 . . ?
H19B C19 H19C 109.5 . . ?
C5 N1 C1 118.4(3) . . ?
C5 N1 Co1 113.9(2) . . ?
C1 N1 Co1 125.5(2) . . ?
C7 N2 C13 112.3(2) . . ?
C7 N2 C6 111.1(3) . . ?
C13 N2 C6 110.8(3) . . ?
C7 N2 Co1 111.00(19) . . ?
C13 N2 Co1 106.23(19) . . ?
C6 N2 Co1 105.07(18) . . ?
C14 N3 C18 118.4(3) . . ?
C14 N3 Co1 114.5(2) . . ?
C18 N3 Co1 126.9(2) . . ?
C12 O1 C19 119.3(3) . . ?
C12 O1 Co1 114.81(18) . . ?
C19 O1 Co1 125.8(2) . . ?
Co1 O2 H2A 120(3) . . ?
Co1 O2 H2B 123(3) . . ?
H2A O2 H2B 110(3) . . ?
Co1 O3 H3A 116(3) . . ?
Co1 O3 H3B 128(3) . . ?
H3A O3 H3B 113(3) . . ?
O3 Co1 N3 102.21(13) . . ?
O3 Co1 N1 97.33(11) . . ?
N3 Co1 N1 109.47(11) . . ?
O3 Co1 O2 86.76(12) . . ?
N3 Co1 O2 86.12(11) . . ?
N1 Co1 O2 162.45(11) . . ?
O3 Co1 N2 177.16(11) . . ?
N3 Co1 N2 78.20(10) . . ?
N1 Co1 N2 79.91(10) . . ?
O2 Co1 N2 96.08(11) . . ?
O3 Co1 O1 102.92(12) . . ?
N3 Co1 O1 150.02(10) . . ?
N1 Co1 O1 83.20(10) . . ?
O2 Co1 O1 79.25(11) . . ?
N2 Co1 O1 77.51(9) . . ?
O7' Cl1 O6' 111.7(8) . . ?
O7' Cl1 O4' 111.1(8) . . ?
O6' Cl1 O4' 109.1(8) . . ?
O5 Cl1 O4 112.5(5) . . ?
O5 Cl1 O6 110.4(4) . . ?
O4 Cl1 O6 108.0(4) . . ?
O5 Cl1 O7 111.0(5) . . ?
O4 Cl1 O7 107.5(5) . . ?
O6 Cl1 O7 107.2(4) . . ?
O7' Cl1 O5' 113.7(8) . . ?
O6' Cl1 O5' 103.9(7) . . ?
O4' Cl1 O5' 107.0(9) . . ?
O8 Cl2 O11 113.4(6) . . ?
O9' Cl2 O8' 120.7(9) . . ?
O8 Cl2 O10 108.6(5) . . ?
O11 Cl2 O10 111.4(6) . . ?
O9' Cl2 O10' 114.7(9) . . ?
O8' Cl2 O10' 106.9(7) . . ?
O8 Cl2 O9 108.1(5) . . ?
O11 Cl2 O9 110.7(5) . . ?
O10 Cl2 O9 104.2(4) . . ?
O9' Cl2 O11' 107.2(8) . . ?
O8' Cl2 O11' 102.9(7) . . ?
O10' Cl2 O11' 102.3(8) . . ?
H12A O12 H12B 111(3) . . ?

loop_
_geom_bond_atom_site_label_1
_geom_bond_atom_site_label_2
_geom_bond_distance
_geom_bond_site_symmetry_2
_geom_bond_publ_flag
C1 N1 1.340(5) . ?
C1 C2 1.366(6) . ?
C1 H1 0.9300 . ?
C2 C3 1.361(6) . ?
C2 H2 0.9300 . ?
C3 C4 1.374(6) . ?
C3 H3 0.9300 . ?
C4 C5 1.367(5) . ?
C4 H4 0.9300 . ?
C5 N1 1.336(4) . ?
C5 C6 1.505(5) . ?
C6 N2 1.491(4) . ?
C6 H6A 0.9700 . ?
C6 H6B 0.9700 . ?
C7 C8 1.382(5) . ?
C7 C12 1.388(4) . ?
C7 N2 1.457(4) . ?
C8 C9 1.376(5) . ?
C8 H8 0.9300 . ?
C9 C10 1.365(6) . ?
C9 H9 0.9300 . ?
C10 C11 1.383(5) . ?
C10 H10 0.9300 . ?
C11 C12 1.369(5) . ?
C11 H11 0.9300 . ?
C12 O1 1.380(4) . ?
C18 N3 1.348(4) . ?
C18 C17 1.368(6) . ?
C18 H18 0.9300 . ?
C17 C16 1.368(6) . ?
C17 H17 0.9300 . ?
C16 C15 1.369(6) . ?
C16 H16 0.9300 . ?
C15 C14 1.389(5) . ?
C15 H15 0.9300 . ?
C14 N3 1.336(4) . ?
C14 C13 1.499(5) . ?
C13 N2 1.485(4) . ?
C13 H13A 0.9700 . ?
C13 H13B 0.9700 . ?
C19 O1 1.431(4) . ?
C19 H19A 0.9600 . ?
C19 H19B 0.9600 . ?
C19 H19C 0.9600 . ?
N1 Co1 2.106(3) . ?
N2 Co1 2.157(3) . ?
N3 Co1 2.092(3) . ?
O1 Co1 2.177(2) . ?
O2 Co1 2.146(3) . ?
O2 H2A 0.840(19) . ?
O2 H2B 0.838(19) . ?
O3 Co1 2.023(3) . ?
O3 H3A 0.843(19) . ?
O3 H3B 0.836(19) . ?
Cl1 O5 1.346(5) . ?
Cl1 O7' 1.364(9) . ?
Cl1 O6' 1.413(8) . ?
Cl1 O4' 1.424(9) . ?
Cl1 O4 1.425(6) . ?
Cl1 O6 1.429(5) . ?
Cl1 O7 1.438(5) . ?
Cl1 O5' 1.447(9) . ?
Cl2 O9' 1.310(9) . ?
Cl2 O8 1.359(5) . ?
Cl2 O11 1.359(6) . ?
Cl2 O8' 1.366(8) . ?
Cl2 O10 1.396(6) . ?
Cl2 O10' 1.414(9) . ?
Cl2 O9 1.431(5) . ?
Cl2 O11' 1.471(11) . ?
O12 H12A 0.84(2) . ?
O12 H12B 0.84(2) . ?

loop_
_geom_hbond_atom_site_label_D
_geom_hbond_atom_site_label_H
_geom_hbond_atom_site_label_A
_geom_hbond_distance_DH
_geom_hbond_distance_HA
_geom_hbond_distance_DA
_geom_hbond_angle_DHA
_geom_hbond_site_symmetry_A
_geom_hbond_publ_flag
C1 H1 O4'^b 0.93 2.58 3.199(17) 124.6 1_655 yes
C2 H2 O7'^b 0.93 2.64 3.398(15) 139.1 3_656 yes
C4 H4 O7^a 0.93 2.61 3.437(8) 148.4 . yes
C4 H4 O6'^b 0.93 2.49 3.403(13) 169.0 . yes
C8 H8 O9'^b 0.93 2.55 3.475(12) 170.6 . yes
C11 H11 O8'^b 0.93 2.56 3.487(11) 176.1 2_646 yes
C17 H17 O8'^b 0.93 2.55 3.320(11) 140.8 1_655 yes
C19 H19A O8^a 0.96 2.57 3.159(7) 119.9 4_666 yes
C19 H19A O8'^b 0.96 2.66 3.145(10) 112.1 2_646 yes
O2 H2A O8^a 0.840(19) 2.40(2) 3.220(11) 165(4) 4_666 yes
O2 H2A O10^a 0.840(19) 2.56(4) 3.264(10) 142(4) 4_666 yes
O2 H2A O10'^b 0.840(19) 2.09(3) 2.874(11) 155(5) 4_666 yes
O3 H3B Cl1 0.836(19) 2.89(3) 3.680(3) 158(4) 1_655 yes
O3 H3B O6^a 0.836(19) 2.01(3) 2.816(6) 162(5) 1_655 yes
O3 H3B O4'^b 0.836(19) 2.30(4) 2.965(14) 137(5) 1_655 yes
O3 H3B O7'^b 0.836(19) 2.60(4) 3.317(19) 144(4) 1_655 yes
O2 H2B Cl1 0.838(19) 2.94(3) 3.737(3) 159(4) 4_666 yes
O2 H2B O4^a 0.838(19) 1.96(2) 2.787(10) 172(5) 4_666 yes
O2 H2B O4'^b 0.838(19) 1.92(3) 2.744(18) 169(5) 4_666 yes
O3 H3A O12 0.843(19) 1.81(2) 2.651(5) 176(6) 1_655 yes
O12 H12A O9^a 0.84(2) 2.16(3) 2.991(8) 171(7) . yes
O12 H12A O9'^b 0.84(2) 2.04(4) 2.790(14) 149(6) . yes
O12 H12B O7^a 0.84(2) 2.16(3) 2.978(9) 165(6) 4_566 yes
O12 H12B O6'^b 0.84(2) 2.04(6) 2.693(11) 134(6) 4_566 yes

loop_
_geom_torsion_atom_site_label_1
_geom_torsion_atom_site_label_2
_geom_torsion_atom_site_label_3
_geom_torsion_atom_site_label_4
_geom_torsion
_geom_torsion_site_symmetry_1
_geom_torsion_site_symmetry_2
_geom_torsion_site_symmetry_3
_geom_torsion_site_symmetry_4
_geom_torsion_publ_flag
N1 C1 C2 C3 0.0(7) . . . . ?
C1 C2 C3 C4 -0.7(8) . . . . ?
C2 C3 C4 C5 0.6(8) . . . . ?
C3 C4 C5 N1 0.4(7) . . . . ?
C3 C4 C5 C6 179.6(4) . . . . ?
N1 C5 C6 N2 -40.1(4) . . . . ?
C4 C5 C6 N2 140.6(4) . . . . ?
C12 C7 C8 C9 1.5(6) . . . . ?
N2 C7 C8 C9 -178.4(4) . . . . ?
C7 C8 C9 C10 -1.4(6) . . . . ?
C8 C9 C10 C11 0.5(6) . . . . ?
C9 C10 C11 C12 0.3(6) . . . . ?
C10 C11 C12 O1 179.4(3) . . . . ?
C10 C11 C12 C7 -0.2(5) . . . . ?
C8 C7 C12 C11 -0.7(5) . . . . ?
N2 C7 C12 C11 179.2(3) . . . . ?
C8 C7 C12 O1 179.6(3) . . . . ?
N2 C7 C12 O1 -0.5(4) . . . . ?
N3 C18 C17 C16 -1.5(6) . . . . ?
C18 C17 C16 C15 0.4(6) . . . . ?
C17 C16 C15 C14 1.3(6) . . . . ?
C16 C15 C14 N3 -2.0(6) . . . . ?
C16 C15 C14 C13 175.7(4) . . . . ?
N3 C14 C13 N2 -25.7(4) . . . . ?
C15 C14 C13 N2 156.5(3) . . . . ?
C4 C5 N1 C1 -1.1(5) . . . . ?
C6 C5 N1 C1 179.6(3) . . . . ?
C4 C5 N1 Co1 -165.0(3) . . . . ?
C6 C5 N1 Co1 15.7(4) . . . . ?
C2 C1 N1 C5 1.0(6) . . . . ?
C2 C1 N1 Co1 162.8(3) . . . . ?
C8 C7 N2 C13 53.9(4) . . . . ?
C12 C7 N2 C13 -126.0(3) . . . . ?
C8 C7 N2 C6 -70.8(4) . . . . ?
C12 C7 N2 C6 109.3(3) . . . . ?
C8 C7 N2 Co1 172.7(3) . . . . ?
C12 C7 N2 Co1 -7.2(4) . . . . ?
C14 C13 N2 C7 160.5(3) . . . . ?
C14 C13 N2 C6 -74.6(3) . . . . ?
C14 C13 N2 Co1 39.0(3) . . . . ?
C5 C6 N2 C7 -78.3(3) . . . . ?
C5 C6 N2 C13 156.2(3) . . . . ?
C5 C6 N2 Co1 41.8(3) . . . . ?
C15 C14 N3 C18 1.0(5) . . . . ?
C13 C14 N3 C18 -176.9(3) . . . . ?
C15 C14 N3 Co1 175.2(3) . . . . ?
C13 C14 N3 Co1 -2.7(4) . . . . ?
C17 C18 N3 C14 0.8(5) . . . . ?
C17 C18 N3 Co1 -172.6(3) . . . . ?
C11 C12 O1 C19 4.6(5) . . . . ?
C7 C12 O1 C19 -175.7(3) . . . . ?
C11 C12 O1 Co1 -171.7(3) . . . . ?
C7 C12 O1 Co1 8.0(4) . . . . ?
